data_1542862
loop_
_publ_author_name
'Hallett, Andrew J.'
'O'Brien, Thomas M.'
'Carter, Emma'
'Kariuki, Benson M.'
'Murphy, Damien M.'
'Ward, Benjamin D.'

_publ_section_title
;
 Copper(II) complexes of pyridine-oxazoline (Pyox) ligands: Coordination
 chemistry, ligand stability, and catalysis
;
_journal_name_full 'Inorganica Chimica Acta'
_journal_page_first 86
_journal_page_last 94
_journal_paper_doi 10.1016/j.ica.2015.10.032
_journal_volume 441
_journal_year 2016
_chemical_absolute_configuration ad
_chemical_compound_source 'synthesis as described'
_chemical_formula_moiety 'C19 H20 Cl2 Cu N4 O9'
_chemical_formula_sum 'C19 H20 Cl2 Cu N4 O9'
_chemical_formula_weight 582.84
_space_group_IT_number 1
_symmetry_cell_setting triclinic
_symmetry_space_group_name_Hall 'P 1'
_symmetry_space_group_name_H-M 'P 1'
_atom_sites_solution_hydrogens geom
_atom_sites_solution_primary direct
_atom_sites_solution_secondary difmap
_cell_angle_alpha 76.39(3)
_cell_angle_beta 78.81(3)
_cell_angle_gamma 66.84(3)
_cell_formula_units_Z 2
_cell_length_a 8.8284(18)
_cell_length_b 10.076(2)
_cell_length_c 14.925(3)
_cell_measurement_reflns_used 7469
_cell_measurement_temperature 150
_cell_measurement_theta_max 27
_cell_measurement_theta_min 4
_cell_volume 1178.7(5)
_computing_cell_refinement 'DENZO/SCALEPACK (Otwinowski & Minor, 1997)'
_computing_data_collection 'COLLECT (Nonius, 1997-2001).'
_computing_data_reduction 'DENZO/SCALEPACK (Otwinowski & Minor, 1997)'
_computing_molecular_graphics 'CAMERON (Watkin et al., 1996)'
_computing_publication_material 'CRYSTALS (Betteridge et al., 2003)'
_computing_structure_refinement 'CRYSTALS (Betteridge et al., 2003)'
_computing_structure_solution 'SIR92 (Altomare et al., 1994)'
_diffrn_ambient_temperature 150
_diffrn_measured_fraction_theta_full 0.992
_diffrn_measured_fraction_theta_max 0.989
_diffrn_measurement_device 'Nonius KappaCCD'
_diffrn_measurement_device_type Area
_diffrn_measurement_method '\f & \w scans'
_diffrn_radiation_monochromator graphite
_diffrn_radiation_type 'Mo K\a'
_diffrn_radiation_wavelength 0.71073
_diffrn_reflns_av_R_equivalents 0.000
_diffrn_reflns_limit_h_max 11
_diffrn_reflns_limit_h_min -11
_diffrn_reflns_limit_k_max 13
_diffrn_reflns_limit_k_min -13
_diffrn_reflns_limit_l_max 13
_diffrn_reflns_limit_l_min -19
_diffrn_reflns_number 7469
_diffrn_reflns_theta_full 25.264
_diffrn_reflns_theta_max 27.461
_diffrn_reflns_theta_min 1.413
_diffrn_standards_interval_count .
_diffrn_standards_interval_time .
_diffrn_standards_number 0
_exptl_absorpt_coefficient_mu 1.211
_exptl_absorpt_correction_T_max 0.83
_exptl_absorpt_correction_T_min 0.83
_exptl_absorpt_correction_type multi-scan
_exptl_absorpt_process_details 'DENZO/SCALEPACK (Otwinowski & Minor, 1997)'
_exptl_crystal_colour blue
_exptl_crystal_density_diffrn 1.642
_exptl_crystal_density_method 'not measured'
_exptl_crystal_description prism
_exptl_crystal_F_000 594
_exptl_crystal_size_max 0.20
_exptl_crystal_size_mid 0.15
_exptl_crystal_size_min 0.15
_refine_diff_density_max 1.33
_refine_diff_density_min -1.38
_refine_ls_abs_structure_details 'Flack (1983), 2129 Friedel-pairs'
_refine_ls_abs_structure_Flack 0.08(2)
_refine_ls_extinction_method None
_refine_ls_goodness_of_fit_ref 0.9905
_refine_ls_hydrogen_treatment constr
_refine_ls_matrix_type full
_refine_ls_number_parameters 632
_refine_ls_number_reflns 7446
_refine_ls_number_restraints 99
_refine_ls_R_factor_all 0.0669
_refine_ls_R_factor_gt 0.0578
_refine_ls_shift/su_max 0.001321
_refine_ls_structure_factor_coef Fsqd
_refine_ls_weighting_details
;
 Method= Modified Sheldrick 
 w=1/[\s^2^(F^2^) + ( 0.07P)^2^ + 3.47P] 
 ,where P=(max(Fo^2^,0) + 2Fc^2^)/3 
;
_refine_ls_weighting_scheme calc
_refine_ls_wR_factor_all 0.1464
_refine_ls_wR_factor_gt 0.1376
_refine_ls_wR_factor_ref 0.1464
_reflns_limit_h_max 11
_reflns_limit_h_min -11
_reflns_limit_k_max 13
_reflns_limit_k_min -13
_reflns_limit_l_max 13
_reflns_limit_l_min -19
_reflns_number_gt 6500
_reflns_number_total 7469
_reflns_threshold_expression I>2.0\s(I)
_oxford_refine_ls_scale 0.6673(16)
_cod_data_source_file Pyox.cif
_cod_data_source_block 2a
_cod_depositor_comments
;
The following automatic conversions were performed:

'_symmetry_cell_setting' value 'Triclinic' changed to 'triclinic'
according to the built-in table from CIF Core dictionary named
'cif_core.dic' version 2.4.1 from 2010-06-29.

Automatic conversion script
Id: cif_fix_values 4287 2015-11-16 14:04:37Z antanas 
;
_cod_original_sg_symbol_H-M 'P 1 '
_cod_database_code 1542862

loop_
_symmetry_equiv_pos_as_xyz
x,y,z

loop_
_atom_site_label
_atom_site_type_symbol
_atom_site_fract_x
_atom_site_fract_y
_atom_site_fract_z
_atom_site_U_iso_or_equiv
_atom_site_occupancy
_atom_site_adp_type
_atom_site_refinement_flags_posn
_atom_site_refinement_flags_adp
_atom_site_refinement_flags_occupancy
_atom_site_disorder_assembly
_atom_site_disorder_group
_oxford_atom_site_special_shape
_atom_site_attached_hydrogens
Cu1 Cu 1.25190(15) 0.12650(13) 0.78867(9) 0.0324 1.0000 Uani . . . . . . .
Cu2 Cu 0.53670(15) 0.21410(12) 0.17165(9) 0.0303 1.0000 Uani . . . . . . .
Cl1 Cl 0.9540(2) 0.4021(2) 0.92155(15) 0.0297 1.0000 Uani . U . . . . .
Cl2 Cl 1.5662(3) -0.1574(2) 0.67750(16) 0.0365 1.0000 Uani . U . . . . .
Cl3 Cl 0.2531(3) 0.5161(2) 0.27338(19) 0.0595 1.0000 Uani . U . . . . .
Cl4 Cl 0.8186(3) -0.0588(2) 0.03998(16) 0.0369 1.0000 Uani . U . . . . .
N1 N 1.3478(11) -0.0284(8) 0.8949(6) 0.0455 1.0000 Uani . . . . . . .
N2 N 1.1162(9) 0.0154(7) 0.7709(5) 0.0398 1.0000 Uani . . . . . . .
N3 N 1.3804(8) 0.2478(6) 0.8006(4) 0.0287 1.0000 Uani . . . . . . .
N4 N 1.1692(8) 0.2908(7) 0.6865(5) 0.0317 1.0000 Uani . . . . . . .
N5 N 0.4221(8) 0.3756(7) 0.0756(5) 0.0315 1.0000 Uani . . . . . . .
N6 N 0.6872(8) 0.3125(7) 0.1765(5) 0.0355 1.0000 Uani . . . . . . .
N7 N 0.3835(7) 0.1066(7) 0.1759(5) 0.0299 1.0000 Uani . . . . . . .
N8 N 0.6358(8) 0.0419(6) 0.2658(5) 0.0293 1.0000 Uani . . . . . . .
O1 O 1.1664(7) 0.5160(6) 0.6196(4) 0.0461 1.0000 Uani . . . . . . .
O2 O 1.0235(10) 0.2559(6) 0.9001(6) 0.0750 1.0000 Uani . U . . . . .
O3 O 0.7784(8) 0.4493(8) 0.9360(6) 0.0689 1.0000 Uani . U . . . . .
O4 O 1.0043(9) 0.5017(6) 0.8489(5) 0.0533 1.0000 Uani . U . . . . .
O5 O 1.0064(11) 0.4017(9) 1.0064(6) 0.0804 1.0000 Uani . U . . . . .
O6 O 1.4947(7) -0.0083(5) 0.6937(4) 0.0486 1.0000 Uani . U . . . . .
O7 O 1.6521(10) -0.2493(7) 0.7558(6) 0.0706 1.0000 Uani . U . . . . .
O8 O 1.6814(9) -0.1635(7) 0.5974(5) 0.0764 1.0000 Uani . U . . . . .
O9 O 1.4364(7) -0.2049(6) 0.6694(5) 0.0553 1.0000 Uani . U . . . . .
O10 O 0.6494(7) -0.1881(5) 0.3249(4) 0.0361 1.0000 Uani . . . . . . .
O11 O 0.3470(7) 0.3627(5) 0.2902(4) 0.0472 1.0000 Uani . U . . . . .
O12 O 0.1356(9) 0.5607(9) 0.2162(6) 0.0764 1.0000 Uani . U . . . . .
O13 O 0.3779(10) 0.5835(7) 0.2105(6) 0.0882 1.0000 Uani . U . . . . .
O14 O 0.2187(8) 0.5847(6) 0.3490(4) 0.0599 1.0000 Uani . U . . . . .
O15 O 0.7191(9) 0.0889(6) 0.0482(5) 0.0704 1.0000 Uani . U . . . . .
O16 O 0.7607(11) -0.1564(7) 0.1091(6) 0.0768 1.0000 Uani . U . . . . .
O17 O 0.9844(9) -0.0832(9) 0.0482(7) 0.0888 1.0000 Uani . U . . . . .
O18 O 0.8143(11) -0.0839(9) -0.0478(5) 0.0727 1.0000 Uani . U . . . . .
C1 C 1.4291(11) -0.1276(10) 0.9412(7) 0.0438 1.0000 Uani . . . . . . .
C2 C 1.5292(15) -0.2551(11) 1.0001(9) 0.0688 1.0000 Uani . . . . . . .
C3 C 1.0519(10) -0.0547(8) 0.7613(6) 0.0339 1.0000 Uani . . . . . . .
C4 C 0.9680(13) -0.1495(10) 0.7501(7) 0.0506 1.0000 Uani . . . . . . .
C5 C 1.4959(10) 0.2153(8) 0.8577(5) 0.0363 1.0000 Uani . . . . . . .
C6 C 1.5672(10) 0.3134(8) 0.8597(5) 0.0373 1.0000 Uani . . . . . . .
C7 C 1.5209(9) 0.4500(8) 0.8038(5) 0.0355 1.0000 Uani . . . . . . .
C8 C 1.4065(9) 0.4815(8) 0.7446(5) 0.0352 1.0000 Uani . . . . . . .
C9 C 1.3367(9) 0.3805(8) 0.7433(6) 0.0325 1.0000 Uani . . . . . . .
C10 C 1.2195(9) 0.3948(8) 0.6816(5) 0.0298 1.0000 Uani . . . . . . .
C11 C 1.0707(13) 0.4809(12) 0.5624(6) 0.0656 1.0000 Uani . . . . . . .
C12 C 1.0468(9) 0.3381(9) 0.6202(6) 0.0399 1.0000 Uani . . . . . . .
C13 C 0.8714(8) 0.3678(7) 0.6694(5) 0.0334 1.0000 Uani . . . . . . .
C14 C 0.7521(7) 0.3782(6) 0.6062(5) 0.0269 1.0000 Uani . . . . . . .
C15 C 0.7109(9) 0.2570(7) 0.6094(5) 0.0324 1.0000 Uani . . . . . . .
C16 C 0.6028(10) 0.2615(9) 0.5533(6) 0.0367 1.0000 Uani . . . . . . .
C17 C 0.5348(10) 0.3884(10) 0.4890(6) 0.0427 1.0000 Uani . . . . . . .
C18 C 0.5719(10) 0.5106(8) 0.4860(6) 0.0446 1.0000 Uani . . . . . . .
C19 C 0.6793(9) 0.5054(7) 0.5446(5) 0.0398 1.0000 Uani . . . . . . .
C20 C 0.3337(10) 0.4797(8) 0.0330(6) 0.0365 1.0000 Uani . . . . . . .
C21 C 0.2228(12) 0.6094(10) -0.0189(8) 0.0512 1.0000 Uani . . . . . . .
C22 C 0.7457(10) 0.3930(9) 0.1829(6) 0.0397 1.0000 Uani . . . . . . .
C23 C 0.8144(13) 0.4970(10) 0.1963(8) 0.0555 1.0000 Uani . . . . . . .
C24 C 0.2550(10) 0.1465(9) 0.1298(6) 0.0402 1.0000 Uani . . . . . . .
C25 C 0.1671(10) 0.0582(9) 0.1330(6) 0.0454 1.0000 Uani . . . . . . .
C26 C 0.2160(9) -0.0798(8) 0.1896(6) 0.0408 1.0000 Uani . . . . . . .
C27 C 0.3482(9) -0.1226(8) 0.2418(5) 0.0322 1.0000 Uani . . . . . . .
C28 C 0.4254(9) -0.0260(7) 0.2323(5) 0.0268 1.0000 Uani . . . . . . .
C29 C 0.5727(9) -0.0563(8) 0.2757(6) 0.0298 1.0000 Uani . . . . . . .
C30 C 0.8018(10) -0.1835(8) 0.3459(7) 0.0480 1.0000 Uani . . . . . . .
C31 C 0.7890(8) -0.0229(7) 0.3126(5) 0.0294 1.0000 Uani . . . . . . .
C32 C 0.7761(8) 0.0591(7) 0.3883(5) 0.0317 1.0000 Uani . . . . . . .
C33 C 0.9428(9) 0.0311(7) 0.4193(5) 0.0315 1.0000 Uani . . . . . . .
C34 C 1.0149(10) 0.1367(8) 0.3896(5) 0.0417 1.0000 Uani . . . . . . .
C35 C 1.1693(13) 0.1117(10) 0.4176(7) 0.0507 1.0000 Uani . . . . . . .
C36 C 1.2523(12) -0.0176(11) 0.4725(7) 0.0493 1.0000 Uani . . . . . . .
C37 C 1.1791(11) -0.1227(10) 0.5007(7) 0.0526 1.0000 Uani . . . . . . .
C38 C 1.0284(10) -0.1003(8) 0.4741(6) 0.0433 1.0000 Uani . . . . . . .
H21 H 1.6402 -0.2502 1.0001 0.0884 1.0000 Uiso R . . . . . .
H22 H 1.4708 -0.2580 1.0647 0.0884 1.0000 Uiso R . . . . . .
H23 H 1.5441 -0.3456 0.9772 0.0884 1.0000 Uiso R . . . . . .
H41 H 0.8450 -0.0977 0.7593 0.0734 1.0000 Uiso R . . . . . .
H42 H 1.0009 -0.2431 0.7959 0.0734 1.0000 Uiso R . . . . . .
H43 H 1.0020 -0.1715 0.6856 0.0734 1.0000 Uiso R . . . . . .
H51 H 1.5316 0.1163 0.8979 0.0434 1.0000 Uiso R . . . . . .
H61 H 1.6523 0.2836 0.9034 0.0460 1.0000 Uiso R . . . . . .
H71 H 1.5708 0.5223 0.8066 0.0446 1.0000 Uiso R . . . . . .
H81 H 1.3707 0.5780 0.7017 0.0444 1.0000 Uiso R . . . . . .
H111 H 1.1367 0.4621 0.5011 0.0868 1.0000 Uiso R . . . . . .
H112 H 0.9619 0.5627 0.5522 0.0868 1.0000 Uiso R . . . . . .
H121 H 1.0744 0.2622 0.5808 0.0492 1.0000 Uiso R . . . . . .
H131 H 0.8338 0.4629 0.6920 0.0376 1.0000 Uiso R . . . . . .
H132 H 0.8726 0.2872 0.7235 0.0376 1.0000 Uiso R . . . . . .
H151 H 0.7609 0.1643 0.6536 0.0374 1.0000 Uiso R . . . . . .
H161 H 0.5712 0.1747 0.5585 0.0480 1.0000 Uiso R . . . . . .
H171 H 0.4621 0.3892 0.4450 0.0559 1.0000 Uiso R . . . . . .
H181 H 0.5203 0.6031 0.4421 0.0524 1.0000 Uiso R . . . . . .
H191 H 0.7039 0.5946 0.5435 0.0447 1.0000 Uiso R . . . . . .
H211 H 0.2749 0.6849 -0.0421 0.0599 1.0000 Uiso R . . . . . .
H212 H 0.1176 0.6506 0.0219 0.0599 1.0000 Uiso R . . . . . .
H213 H 0.1977 0.5814 -0.0727 0.0599 1.0000 Uiso R . . . . . .
H231 H 0.8730 0.5301 0.1361 0.0693 1.0000 Uiso R . . . . . .
H232 H 0.8946 0.4477 0.2436 0.0693 1.0000 Uiso R . . . . . .
H233 H 0.7228 0.5838 0.2182 0.0693 1.0000 Uiso R . . . . . .
H241 H 0.2209 0.2451 0.0890 0.0545 1.0000 Uiso R . . . . . .
H251 H 0.0698 0.0920 0.0973 0.0565 1.0000 Uiso R . . . . . .
H261 H 0.1589 -0.1493 0.1925 0.0498 1.0000 Uiso R . . . . . .
H271 H 0.3847 -0.2196 0.2842 0.0400 1.0000 Uiso R . . . . . .
H301 H 0.8084 -0.2108 0.4143 0.0625 1.0000 Uiso R . . . . . .
H302 H 0.9016 -0.2517 0.3132 0.0625 1.0000 Uiso R . . . . . .
H311 H 0.8869 -0.0198 0.2666 0.0350 1.0000 Uiso R . . . . . .
H321 H 0.7059 0.0268 0.4433 0.0375 1.0000 Uiso R . . . . . .
H322 H 0.7208 0.1664 0.3653 0.0375 1.0000 Uiso R . . . . . .
H341 H 0.9550 0.2313 0.3499 0.0566 1.0000 Uiso R . . . . . .
H351 H 1.2186 0.1894 0.3959 0.0673 1.0000 Uiso R . . . . . .
H361 H 1.3624 -0.0361 0.4915 0.0634 1.0000 Uiso R . . . . . .
H371 H 1.2367 -0.2175 0.5410 0.0619 1.0000 Uiso R . . . . . .
H381 H 0.9796 -0.1784 0.4940 0.0532 1.0000 Uiso R . . . . . .

loop_
_atom_site_aniso_label
_atom_site_aniso_U_11
_atom_site_aniso_U_22
_atom_site_aniso_U_33
_atom_site_aniso_U_23
_atom_site_aniso_U_13
_atom_site_aniso_U_12
Cu1 0.0399(5) 0.0263(4) 0.0347(5) -0.0010(4) -0.0057(4) -0.0177(4)
Cu2 0.0310(4) 0.0266(4) 0.0330(5) -0.0017(4) -0.0029(4) -0.0127(4)
Cl1 0.0303(9) 0.0269(8) 0.0318(10) -0.0041(7) -0.0030(7) -0.0112(7)
Cl2 0.0384(9) 0.0240(8) 0.0474(11) -0.0083(7) -0.0098(8) -0.0083(7)
Cl3 0.0747(16) 0.0370(11) 0.0565(15) -0.0210(10) -0.0369(13) 0.0113(11)
Cl4 0.0378(10) 0.0301(9) 0.0390(11) -0.0116(8) -0.0097(8) -0.0030(8)
N1 0.071(5) 0.035(4) 0.037(4) 0.004(3) -0.010(4) -0.030(4)
N2 0.039(4) 0.035(3) 0.046(4) -0.005(3) -0.003(3) -0.017(3)
N3 0.036(3) 0.022(3) 0.030(3) -0.002(2) -0.002(3) -0.015(2)
N4 0.025(3) 0.040(3) 0.031(4) -0.006(3) -0.001(3) -0.013(3)
N5 0.037(3) 0.032(3) 0.024(3) -0.009(3) -0.001(3) -0.010(3)
N6 0.033(3) 0.032(3) 0.040(4) 0.002(3) -0.001(3) -0.017(3)
N7 0.026(3) 0.030(3) 0.036(4) -0.010(3) -0.004(3) -0.010(2)
N8 0.033(3) 0.025(3) 0.030(4) -0.003(3) -0.003(3) -0.012(3)
O1 0.039(3) 0.047(3) 0.044(4) 0.023(3) -0.011(3) -0.022(3)
O2 0.106(6) 0.027(3) 0.076(5) -0.019(3) 0.041(4) -0.026(3)
O3 0.034(3) 0.067(4) 0.109(6) -0.014(4) -0.004(3) -0.025(3)
O4 0.073(4) 0.031(3) 0.047(4) 0.002(3) 0.013(3) -0.024(3)
O5 0.119(6) 0.088(5) 0.058(5) 0.013(4) -0.060(5) -0.053(5)
O6 0.051(3) 0.028(2) 0.067(4) -0.019(2) 0.012(3) -0.016(2)
O7 0.090(5) 0.045(3) 0.081(5) 0.009(3) -0.049(4) -0.022(4)
O8 0.094(5) 0.054(3) 0.065(4) -0.026(3) 0.052(4) -0.029(3)
O9 0.056(4) 0.048(3) 0.073(4) -0.009(3) -0.014(3) -0.029(3)
O10 0.038(3) 0.029(2) 0.041(3) -0.001(2) -0.010(2) -0.013(2)
O11 0.056(3) 0.026(2) 0.046(3) -0.002(2) 0.006(3) -0.009(2)
O12 0.055(4) 0.091(6) 0.072(5) -0.031(4) -0.035(4) 0.007(4)
O13 0.096(5) 0.058(4) 0.112(7) -0.025(4) 0.034(5) -0.046(4)
O14 0.079(4) 0.049(3) 0.041(3) -0.016(3) -0.015(3) -0.004(3)
O15 0.095(5) 0.031(3) 0.043(4) -0.003(3) 0.020(3) 0.006(3)
O16 0.107(5) 0.039(3) 0.064(5) -0.010(3) 0.016(4) -0.017(4)
O17 0.058(4) 0.072(4) 0.140(6) -0.020(4) -0.050(4) -0.009(4)
O18 0.113(6) 0.085(5) 0.038(4) -0.020(4) 0.002(4) -0.056(5)
C1 0.054(5) 0.046(5) 0.045(5) -0.010(4) -0.002(4) -0.032(4)
C2 0.080(8) 0.043(5) 0.092(9) 0.004(5) -0.046(7) -0.024(5)
C3 0.040(4) 0.031(4) 0.038(5) -0.007(3) 0.005(3) -0.024(3)
C4 0.067(6) 0.046(5) 0.052(6) -0.004(4) 0.000(5) -0.041(5)
C5 0.046(4) 0.032(4) 0.032(4) 0.000(3) -0.008(3) -0.017(3)
C6 0.040(4) 0.046(4) 0.034(4) -0.011(3) -0.003(3) -0.022(3)
C7 0.041(4) 0.038(4) 0.036(4) -0.015(3) 0.002(3) -0.022(3)
C8 0.035(4) 0.028(3) 0.039(5) -0.008(3) 0.005(3) -0.011(3)
C9 0.028(3) 0.028(3) 0.041(4) -0.008(3) -0.004(3) -0.009(3)
C10 0.031(4) 0.036(4) 0.022(4) -0.002(3) -0.005(3) -0.011(3)
C11 0.062(6) 0.102(8) 0.042(5) 0.028(5) -0.025(4) -0.055(6)
C12 0.036(4) 0.051(4) 0.035(4) -0.001(3) -0.006(3) -0.022(4)
C13 0.032(3) 0.034(3) 0.036(4) -0.006(3) 0.004(3) -0.017(3)
C14 0.024(3) 0.022(3) 0.033(3) -0.008(2) 0.001(2) -0.007(2)
C15 0.035(3) 0.028(3) 0.032(4) -0.001(3) -0.001(3) -0.013(3)
C16 0.040(4) 0.039(4) 0.040(5) -0.020(3) 0.003(3) -0.020(3)
C17 0.038(4) 0.066(5) 0.031(5) -0.007(4) -0.004(3) -0.027(4)
C18 0.038(4) 0.036(4) 0.051(5) 0.000(3) -0.009(4) -0.006(3)
C19 0.042(4) 0.030(3) 0.041(4) -0.001(3) -0.001(3) -0.011(3)
C20 0.048(5) 0.025(4) 0.038(5) -0.007(3) -0.004(4) -0.015(3)
C21 0.049(5) 0.041(4) 0.065(6) -0.001(4) -0.017(4) -0.018(4)
C22 0.036(4) 0.034(4) 0.034(4) 0.006(3) -0.009(3) -0.002(3)
C23 0.058(6) 0.043(5) 0.078(8) -0.013(5) -0.019(5) -0.025(4)
C24 0.039(4) 0.036(4) 0.049(5) -0.004(3) -0.012(4) -0.016(3)
C25 0.035(4) 0.049(4) 0.054(5) 0.004(4) -0.015(4) -0.020(4)
C26 0.032(4) 0.042(4) 0.051(5) -0.015(4) 0.000(3) -0.016(3)
C27 0.035(4) 0.037(3) 0.029(4) 0.001(3) 0.002(3) -0.023(3)
C28 0.027(3) 0.022(3) 0.030(4) -0.002(3) 0.001(3) -0.011(3)
C29 0.030(4) 0.025(3) 0.031(4) -0.003(3) 0.002(3) -0.010(3)
C30 0.044(4) 0.029(3) 0.073(6) -0.008(4) -0.024(4) -0.008(3)
C31 0.027(3) 0.025(3) 0.034(4) -0.006(3) -0.002(3) -0.007(3)
C32 0.029(3) 0.031(3) 0.035(4) -0.011(3) 0.001(3) -0.010(3)
C33 0.041(4) 0.031(3) 0.029(4) -0.012(3) -0.003(3) -0.015(3)
C34 0.056(5) 0.036(4) 0.038(4) -0.001(3) -0.003(4) -0.026(4)
C35 0.068(6) 0.057(5) 0.047(5) -0.017(4) -0.004(4) -0.040(5)
C36 0.048(5) 0.067(6) 0.047(6) -0.021(5) -0.001(4) -0.032(5)
C37 0.046(5) 0.061(5) 0.047(5) 0.003(4) -0.017(4) -0.017(4)
C38 0.053(4) 0.046(4) 0.044(4) 0.005(3) -0.011(4) -0.036(4)

loop_
_atom_type_symbol
_atom_type_scat_dispersion_real
_atom_type_scat_dispersion_imag
_atom_type_scat_Cromer_Mann_a1
_atom_type_scat_Cromer_Mann_b1
_atom_type_scat_Cromer_Mann_a2
_atom_type_scat_Cromer_Mann_b2
_atom_type_scat_Cromer_Mann_a3
_atom_type_scat_Cromer_Mann_b3
_atom_type_scat_Cromer_Mann_a4
_atom_type_scat_Cromer_Mann_b4
_atom_type_scat_Cromer_Mann_c
_atom_type_scat_source
C 0.0033 0.0016 2.3100 20.8439 1.0200 10.2075 1.5886 0.5687 0.8650 51.6512 0.2156 'International Tables Vol C 4.2.6.8 and 6.1.1.4'
H 0.0000 0.0000 0.4930 10.5109 0.3229 26.1257 0.1402 3.1424 0.0408 57.7998 0.0030 'International Tables Vol C 4.2.6.8 and 6.1.1.4'
N 0.0061 0.0033 12.2126 0.0057 3.1322 9.8933 2.0125 28.9975 1.1663 0.5826 -11.5290 'International Tables Vol C 4.2.6.8 and 6.1.1.4'
O 0.0106 0.0060 3.0485 13.2771 2.2868 5.7011 1.5463 0.3239 0.8670 32.9089 0.2508 'International Tables Vol C 4.2.6.8 and 6.1.1.4'
Cl 0.1484 0.1585 11.4604 0.0104 7.1964 1.1662 6.2556 18.5194 1.6455 47.7784 -9.5574 'International Tables Vol C 4.2.6.8 and 6.1.1.4'
Cu 0.3201 1.2651 13.3380 3.5828 7.1676 0.2470 5.6158 11.3966 1.6735 64.8126 1.1910 'International Tables Vol C 4.2.6.8 and 6.1.1.4'

loop_
_geom_angle_atom_site_label_1
_geom_angle_site_symmetry_1
_geom_angle_atom_site_label_2
_geom_angle_site_symmetry_2
_geom_angle_atom_site_label_3
_geom_angle_site_symmetry_3
_geom_angle
_geom_angle_publ_flag
N1 . Cu1 . N2 . 90.8(3) yes
N1 . Cu1 . N3 . 92.6(3) yes
N2 . Cu1 . N3 . 176.5(3) yes
N1 . Cu1 . N4 . 174.2(3) yes
N2 . Cu1 . N4 . 94.9(3) yes
N3 . Cu1 . N4 . 81.6(3) yes
N1 . Cu1 . O2 . 88.9(3) yes
N2 . Cu1 . O2 . 90.2(3) yes
N3 . Cu1 . O2 . 89.5(3) yes
N4 . Cu1 . O2 . 90.6(3) yes
N1 . Cu1 . O6 . 85.7(3) yes
N2 . Cu1 . O6 . 93.5(2) yes
N3 . Cu1 . O6 . 87.2(2) yes
N4 . Cu1 . O6 . 94.4(2) yes
O2 . Cu1 . O6 . 173.5(3) yes
N5 . Cu2 . N6 . 91.0(3) yes
N5 . Cu2 . N7 . 92.4(3) yes
N6 . Cu2 . N7 . 176.1(3) yes
N5 . Cu2 . N8 . 173.8(3) yes
N6 . Cu2 . N8 . 95.2(3) yes
N7 . Cu2 . N8 . 81.4(3) yes
N5 . Cu2 . O11 . 87.5(2) yes
N6 . Cu2 . O11 . 85.5(2) yes
N7 . Cu2 . O11 . 92.7(2) yes
N8 . Cu2 . O11 . 93.5(2) yes
N5 . Cu2 . O15 . 88.5(2) yes
N6 . Cu2 . O15 . 92.1(3) yes
N7 . Cu2 . O15 . 89.9(3) yes
N8 . Cu2 . O15 . 90.8(2) yes
O11 . Cu2 . O15 . 175.3(2) yes
O2 . Cl1 . O3 . 109.9(5) yes
O2 . Cl1 . O4 . 110.8(4) yes
O3 . Cl1 . O4 . 110.2(5) yes
O2 . Cl1 . O5 . 109.8(5) yes
O3 . Cl1 . O5 . 106.5(6) yes
O4 . Cl1 . O5 . 109.4(5) yes
O6 . Cl2 . O7 . 108.4(4) yes
O6 . Cl2 . O8 . 108.4(4) yes
O7 . Cl2 . O8 . 109.0(5) yes
O6 . Cl2 . O9 . 109.5(4) yes
O7 . Cl2 . O9 . 109.0(4) yes
O8 . Cl2 . O9 . 112.5(5) yes
O11 . Cl3 . O12 . 116.1(5) yes
O11 . Cl3 . O13 . 103.9(4) yes
O12 . Cl3 . O13 . 99.6(6) yes
O11 . Cl3 . O14 . 114.9(4) yes
O12 . Cl3 . O14 . 117.9(5) yes
O13 . Cl3 . O14 . 100.2(5) yes
O15 . Cl4 . O16 . 110.4(4) yes
O15 . Cl4 . O17 . 108.7(5) yes
O16 . Cl4 . O17 . 110.7(6) yes
O15 . Cl4 . O18 . 110.1(5) yes
O16 . Cl4 . O18 . 109.2(5) yes
O17 . Cl4 . O18 . 107.7(6) yes
Cu1 . N1 . C1 . 165.4(8) yes
Cu1 . N2 . C3 . 174.8(7) yes
Cu1 . N3 . C5 . 128.8(5) yes
Cu1 . N3 . C9 . 112.8(5) yes
C5 . N3 . C9 . 118.4(6) yes
Cu1 . N4 . C10 . 113.1(6) yes
Cu1 . N4 . C12 . 137.8(5) yes
C10 . N4 . C12 . 108.4(7) yes
Cu2 . N5 . C20 . 167.3(6) yes
Cu2 . N6 . C22 . 166.1(7) yes
Cu2 . N7 . C24 . 128.8(6) yes
Cu2 . N7 . C28 . 113.8(5) yes
C24 . N7 . C28 . 117.4(7) yes
Cu2 . N8 . C29 . 112.3(6) yes
Cu2 . N8 . C31 . 136.9(5) yes
C29 . N8 . C31 . 108.7(6) yes
C10 . O1 . C11 . 103.9(6) yes
Cu1 . O2 . Cl1 . 135.5(4) yes
Cu1 . O6 . Cl2 . 134.2(3) yes
C29 . O10 . C30 . 105.9(6) yes
Cu2 . O11 . Cl3 . 126.1(3) yes
Cu2 . O15 . Cl4 . 135.6(4) yes
N1 . C1 . C2 . 178.7(9) yes
C1 . C2 . H21 . 110.4 no
C1 . C2 . H22 . 108.6 no
H21 . C2 . H22 . 109.5 no
C1 . C2 . H23 . 109.5 no
H21 . C2 . H23 . 109.5 no
H22 . C2 . H23 . 109.5 no
N2 . C3 . C4 . 179.0(10) yes
C3 . C4 . H41 . 110.0 no
C3 . C4 . H42 . 110.4 no
H41 . C4 . H42 . 109.5 no
C3 . C4 . H43 . 108.0 no
H41 . C4 . H43 . 109.5 no
H42 . C4 . H43 . 109.5 no
N3 . C5 . C6 . 121.4(7) yes
N3 . C5 . H51 . 118.6 no
C6 . C5 . H51 . 120.0 no
C5 . C6 . C7 . 120.8(8) yes
C5 . C6 . H61 . 118.1 no
C7 . C6 . H61 . 121.1 no
C6 . C7 . C8 . 117.7(7) yes
C6 . C7 . H71 . 120.7 no
C8 . C7 . H71 . 121.7 no
C7 . C8 . C9 . 120.6(7) yes
C7 . C8 . H81 . 120.8 no
C9 . C8 . H81 . 118.7 no
C8 . C9 . N3 . 121.1(7) yes
C8 . C9 . C10 . 127.2(8) yes
N3 . C9 . C10 . 111.7(7) yes
C9 . C10 . O1 . 119.9(7) yes
C9 . C10 . N4 . 120.3(7) yes
O1 . C10 . N4 . 119.8(7) yes
O1 . C11 . C12 . 104.1(6) yes
O1 . C11 . H111 . 109.8 no
C12 . C11 . H111 . 110.5 no
O1 . C11 . H112 . 111.3 no
C12 . C11 . H112 . 111.6 no
H111 . C11 . H112 . 109.5 no
C11 . C12 . N4 . 101.3(6) yes
C11 . C12 . C13 . 112.3(7) yes
N4 . C12 . C13 . 111.7(6) yes
C11 . C12 . H121 . 111.6 no
N4 . C12 . H121 . 110.4 no
C13 . C12 . H121 . 109.4 no
C12 . C13 . C14 . 112.2(6) yes
C12 . C13 . H131 . 107.8 no
C14 . C13 . H131 . 109.1 no
C12 . C13 . H132 . 109.3 no
C14 . C13 . H132 . 108.9 no
H131 . C13 . H132 . 109.5 no
C13 . C14 . C15 . 119.4(6) yes
C13 . C14 . C19 . 122.4(6) yes
C15 . C14 . C19 . 118.2(6) yes
C14 . C15 . C16 . 121.4(6) yes
C14 . C15 . H151 . 119.8 no
C16 . C15 . H151 . 118.8 no
C15 . C16 . C17 . 120.0(7) yes
C15 . C16 . H161 . 120.2 no
C17 . C16 . H161 . 119.8 no
C16 . C17 . C18 . 119.3(8) yes
C16 . C17 . H171 . 119.9 no
C18 . C17 . H171 . 120.7 no
C17 . C18 . C19 . 120.0(8) yes
C17 . C18 . H181 . 119.9 no
C19 . C18 . H181 . 120.1 no
C18 . C19 . C14 . 121.0(7) yes
C18 . C19 . H191 . 120.0 no
C14 . C19 . H191 . 119.1 no
N5 . C20 . C21 . 179.3(9) yes
C20 . C21 . H211 . 110.6 no
C20 . C21 . H212 . 109.4 no
H211 . C21 . H212 . 109.5 no
C20 . C21 . H213 . 108.4 no
H211 . C21 . H213 . 109.5 no
H212 . C21 . H213 . 109.5 no
N6 . C22 . C23 . 176.7(10) yes
C22 . C23 . H231 . 109.3 no
C22 . C23 . H232 . 109.3 no
H231 . C23 . H232 . 109.5 no
C22 . C23 . H233 . 109.7 no
H231 . C23 . H233 . 109.5 no
H232 . C23 . H233 . 109.5 no
N7 . C24 . C25 . 123.6(8) yes
N7 . C24 . H241 . 118.3 no
C25 . C24 . H241 . 118.1 no
C24 . C25 . C26 . 117.9(7) yes
C24 . C25 . H251 . 121.6 no
C26 . C25 . H251 . 120.5 no
C25 . C26 . C27 . 119.6(7) yes
C25 . C26 . H261 . 120.9 no
C27 . C26 . H261 . 119.4 no
C26 . C27 . C28 . 116.9(7) yes
C26 . C27 . H271 . 121.8 no
C28 . C27 . H271 . 121.3 no
C27 . C28 . N7 . 124.6(7) yes
C27 . C28 . C29 . 124.4(7) yes
N7 . C28 . C29 . 110.8(6) yes
C28 . C29 . O10 . 121.5(6) yes
C28 . C29 . N8 . 120.9(7) yes
O10 . C29 . N8 . 117.6(7) yes
O10 . C30 . C31 . 105.4(6) yes
O10 . C30 . H301 . 110.1 no
C31 . C30 . H301 . 109.6 no
O10 . C30 . H302 . 111.0 no
C31 . C30 . H302 . 111.2 no
H301 . C30 . H302 . 109.5 no
C30 . C31 . N8 . 101.9(6) yes
C30 . C31 . C32 . 115.3(7) yes
N8 . C31 . C32 . 111.1(5) yes
C30 . C31 . H311 . 109.3 no
N8 . C31 . H311 . 110.2 no
C32 . C31 . H311 . 108.8 no
C31 . C32 . C33 . 114.0(5) yes
C31 . C32 . H321 . 107.8 no
C33 . C32 . H321 . 107.9 no
C31 . C32 . H322 . 108.4 no
C33 . C32 . H322 . 109.2 no
H321 . C32 . H322 . 109.5 no
C32 . C33 . C34 . 119.7(6) yes
C32 . C33 . C38 . 121.7(6) yes
C34 . C33 . C38 . 118.6(7) yes
C33 . C34 . C35 . 120.2(7) yes
C33 . C34 . H341 . 119.3 no
C35 . C34 . H341 . 120.5 no
C34 . C35 . C36 . 120.9(8) yes
C34 . C35 . H351 . 118.9 no
C36 . C35 . H351 . 120.2 no
C35 . C36 . C37 . 118.1(9) yes
C35 . C36 . H361 . 121.0 no
C37 . C36 . H361 . 120.9 no
C36 . C37 . C38 . 121.8(8) yes
C36 . C37 . H371 . 119.7 no
C38 . C37 . H371 . 118.5 no
C33 . C38 . C37 . 120.3(7) yes
C33 . C38 . H381 . 119.3 no
C37 . C38 . H381 . 120.4 no

loop_
_geom_bond_atom_site_label_1
_geom_bond_site_symmetry_1
_geom_bond_atom_site_label_2
_geom_bond_site_symmetry_2
_geom_bond_distance
_geom_bond_publ_flag
Cu1 . N1 . 1.995(8) yes
Cu1 . N2 . 2.019(7) yes
Cu1 . N3 . 2.021(6) yes
Cu1 . N4 . 1.972(7) yes
Cu1 . O2 . 2.487(7) yes
Cu1 . O6 . 2.426(5) yes
Cu2 . N5 . 1.975(7) yes
Cu2 . N6 . 1.964(7) yes
Cu2 . N7 . 2.023(6) yes
Cu2 . N8 . 1.972(6) yes
Cu2 . O11 . 2.510(5) yes
Cu2 . O15 . 2.433(6) yes
Cl1 . O2 . 1.443(6) yes
Cl1 . O3 . 1.419(6) yes
Cl1 . O4 . 1.426(6) yes
Cl1 . O5 . 1.430(7) yes
Cl2 . O6 . 1.442(5) yes
Cl2 . O7 . 1.443(7) yes
Cl2 . O8 . 1.408(6) yes
Cl2 . O9 . 1.438(6) yes
Cl3 . O11 . 1.425(5) yes
Cl3 . O12 . 1.343(7) yes
Cl3 . O13 . 1.563(7) yes
Cl3 . O14 . 1.384(6) yes
Cl4 . O15 . 1.421(6) yes
Cl4 . O16 . 1.416(8) yes
Cl4 . O17 . 1.411(8) yes
Cl4 . O18 . 1.402(7) yes
N1 . C1 . 1.138(12) yes
N2 . C3 . 1.112(10) yes
N3 . C5 . 1.348(10) yes
N3 . C9 . 1.361(10) yes
N4 . C10 . 1.272(10) yes
N4 . C12 . 1.471(11) yes
N5 . C20 . 1.161(10) yes
N6 . C22 . 1.150(11) yes
N7 . C24 . 1.318(10) yes
N7 . C28 . 1.353(9) yes
N8 . C29 . 1.283(9) yes
N8 . C31 . 1.483(10) yes
O1 . C10 . 1.325(9) yes
O1 . C11 . 1.491(11) yes
O10 . C29 . 1.337(9) yes
O10 . C30 . 1.459(9) yes
C1 . C2 . 1.443(14) yes
C2 . H21 . 1.000 no
C2 . H22 . 1.000 no
C2 . H23 . 1.000 no
C3 . C4 . 1.473(11) yes
C4 . H41 . 1.000 no
C4 . H42 . 1.000 no
C4 . H43 . 1.000 no
C5 . C6 . 1.373(11) yes
C5 . H51 . 1.000 no
C6 . C7 . 1.381(11) yes
C6 . H61 . 1.000 no
C7 . C8 . 1.365(11) yes
C7 . H71 . 1.000 no
C8 . C9 . 1.386(11) yes
C8 . H81 . 1.000 no
C9 . C10 . 1.459(11) yes
C11 . C12 . 1.563(12) yes
C11 . H111 . 1.000 no
C11 . H112 . 1.000 no
C12 . C13 . 1.524(10) yes
C12 . H121 . 1.000 no
C13 . C14 . 1.504(9) yes
C13 . H131 . 1.000 no
C13 . H132 . 1.000 no
C14 . C15 . 1.393(9) yes
C14 . C19 . 1.388(9) yes
C15 . C16 . 1.369(11) yes
C15 . H151 . 1.000 no
C16 . C17 . 1.399(12) yes
C16 . H161 . 1.000 no
C17 . C18 . 1.383(12) yes
C17 . H171 . 1.000 no
C18 . C19 . 1.389(12) yes
C18 . H181 . 1.000 no
C19 . H191 . 1.000 no
C20 . C21 . 1.442(12) yes
C21 . H211 . 1.000 no
C21 . H212 . 1.000 no
C21 . H213 . 1.000 no
C22 . C23 . 1.466(13) yes
C23 . H231 . 1.000 no
C23 . H232 . 1.000 no
C23 . H233 . 1.000 no
C24 . C25 . 1.380(11) yes
C24 . H241 . 1.000 no
C25 . C26 . 1.397(11) yes
C25 . H251 . 1.000 no
C26 . C27 . 1.398(11) yes
C26 . H261 . 1.000 no
C27 . C28 . 1.361(10) yes
C27 . H271 . 1.000 no
C28 . C29 . 1.458(11) yes
C30 . C31 . 1.542(10) yes
C30 . H301 . 1.000 no
C30 . H302 . 1.000 no
C31 . C32 . 1.513(9) yes
C31 . H311 . 1.000 no
C32 . C33 . 1.529(9) yes
C32 . H321 . 1.000 no
C32 . H322 . 1.000 no
C33 . C34 . 1.391(10) yes
C33 . C38 . 1.392(10) yes
C34 . C35 . 1.413(12) yes
C34 . H341 . 1.000 no
C35 . C36 . 1.373(14) yes
C35 . H351 . 1.000 no
C36 . C37 . 1.393(13) yes
C36 . H361 . 1.000 no
C37 . C38 . 1.380(11) yes
C37 . H371 . 1.000 no
C38 . H381 . 1.000 no
